data_2241313
loop_
_publ_author_name
'Moreno-Fuquen, Rodolfo'
'Hern\'andez, Geraldine'
'Ellena, Javier'
'De Simone, Carlos A.'
'Tenorio, Juan C.'

_publ_section_title
;
 Crystal structure of 4-formyl-2-nitrophenyl 4-chloro-2-nitrobenzoate
;
_journal_coeditor_code HG5461
_journal_issue 12
_journal_name_full 'Acta Crystallographica Section E'
_journal_page_first o940
_journal_paper_doi 10.1107/S205698901502006X
_journal_volume 71
_journal_year 2015
_chemical_formula_iupac 'C14 H7 Cl N2 O7'
_chemical_formula_moiety 'C14 H7 Cl N2 O7'
_chemical_formula_sum 'C14 H7 Cl N2 O7'
_chemical_formula_weight 350.67
_chemical_melting_point 417.0(10)
_chemical_name_common '4-formyl-2-nitrophenyl 4-chloro-2-nitrobenzoate'
_chemical_name_systematic
;
4-Formyl-2-nitrophenyl 4-chloro-2-nitrobenzoate
;
_space_group_crystal_system triclinic
_space_group_IT_number 2
_space_group_name_Hall '-P 1'
_space_group_name_H-M_alt 'P -1'
_symmetry_space_group_name_Hall '-P 1'
_symmetry_space_group_name_H-M 'P -1'
_atom_sites_solution_hydrogens geom
_atom_sites_solution_primary direct
_atom_sites_solution_secondary difmap
_audit_creation_method SHELXL-2014/7
_cell_angle_alpha 90.0655(11)
_cell_angle_beta 100.3204(11)
_cell_angle_gamma 104.0633(12)
_cell_formula_units_Z 2
_cell_length_a 7.7366(2)
_cell_length_b 7.9480(2)
_cell_length_c 12.6539(5)
_cell_measurement_reflns_used 4404
_cell_measurement_temperature 295
_cell_measurement_theta_max 26.374
_cell_measurement_theta_min 2.939
_cell_volume 741.75(4)
_computing_cell_refinement
;
SCALEPACK (Otwinowski & Minor, 1997)
;
_computing_data_collection
;
COLLECT (Nonius, 2000)
;
_computing_data_reduction
;
DENZO and SCALEPACK (Otwinowski & Minor, 1997
;
_computing_molecular_graphics
;
ORTEP-3 for Windows (Farrugia, 2012) and Mercury (Macrae <i>et al.</i>,
2006)
;
_computing_publication_material
;
WinGX (Farrugia, 2012)
;
_computing_structure_refinement
;
SHELXL2014 (Sheldrick, 2015)
;
_computing_structure_solution
;
SIR2014 (Burla <i>et al.</i>,  2015)
;
_diffrn_ambient_temperature 295
_diffrn_measured_fraction_theta_full 0.999
_diffrn_measured_fraction_theta_max 0.996
_diffrn_measurement_device '95mm CCD camera on \k-goniostat'
_diffrn_measurement_device_type 'Nonius KappaCCD'
_diffrn_measurement_method 'CCD rotation images, thick slices'
_diffrn_radiation_monochromator graphite
_diffrn_radiation_source 'fine-focus sealed tube'
_diffrn_radiation_type MoK\a
_diffrn_radiation_wavelength 0.71073
_diffrn_reflns_av_R_equivalents 0.0459
_diffrn_reflns_av_sigmaI/netI 0.0410
_diffrn_reflns_limit_h_max 9
_diffrn_reflns_limit_h_min -9
_diffrn_reflns_limit_k_max 8
_diffrn_reflns_limit_k_min -9
_diffrn_reflns_limit_l_max 15
_diffrn_reflns_limit_l_min -15
_diffrn_reflns_number 5322
_diffrn_reflns_theta_full 25.242
_diffrn_reflns_theta_max 26.374
_diffrn_reflns_theta_min 2.939
_diffrn_standards_decay_% 0
_diffrn_standards_interval_time 120
_diffrn_standards_number 0
_exptl_absorpt_coefficient_mu 0.299
_exptl_absorpt_correction_type none
_exptl_crystal_colour colourless
_exptl_crystal_density_diffrn 1.570
_exptl_crystal_density_method 'not measured'
_exptl_crystal_description needle
_exptl_crystal_F_000 356
_exptl_crystal_size_max 0.756
_exptl_crystal_size_mid 0.125
_exptl_crystal_size_min 0.056
_refine_diff_density_max 0.593
_refine_diff_density_min -0.373
_refine_ls_extinction_method none
_refine_ls_goodness_of_fit_ref 1.027
_refine_ls_hydrogen_treatment mixed
_refine_ls_matrix_type full
_refine_ls_number_parameters 221
_refine_ls_number_reflns 3018
_refine_ls_number_restraints 0
_refine_ls_restrained_S_all 1.027
_refine_ls_R_factor_all 0.0802
_refine_ls_R_factor_gt 0.0601
_refine_ls_shift/su_max 0.000
_refine_ls_shift/su_mean 0.000
_refine_ls_structure_factor_coef Fsqd
_refine_ls_weighting_details 'calc w=1/[\s^2^(Fo^2^)+(0.1103P)^2^+0.1814P] where P=(Fo^2^+2Fc^2^)/3'
_refine_ls_weighting_scheme calc
_refine_ls_wR_factor_gt 0.1723
_refine_ls_wR_factor_ref 0.1938
_reflns_number_gt 2177
_reflns_number_total 3018
_reflns_threshold_expression I>2\s(I)
_cod_data_source_file hg5461sup1.cif
_cod_data_source_block I
_cod_database_code 2241313
_shelxl_version_number 2.014

loop_
_space_group_symop_operation_xyz
'x, y, z'
'-x, -y, -z'

loop_
_atom_site_type_symbol
_atom_site_label
_atom_site_fract_x
_atom_site_fract_y
_atom_site_fract_z
_atom_site_U_iso_or_equiv
_atom_site_adp_type
_atom_site_calc_flag
_atom_site_occupancy
Cl Cl1 1.36368(11) 1.17195(11) 0.56085(6) 0.0863(3) Uani d 1
O O2 0.8864(2) 0.8852(2) 0.07551(13) 0.0561(4) Uani d 1
O O6 0.7439(2) 1.2200(2) -0.13342(17) 0.0714(5) Uani d 1
O O1 0.6563(2) 0.8349(3) 0.16669(15) 0.0732(6) Uani d 1
N N2 0.7314(3) 1.1215(3) -0.06000(19) 0.0578(5) Uani d 1
C C3 1.1840(4) 0.9146(3) 0.4150(2) 0.0606(6) Uani d 1
H H3 1.2487 0.8444 0.4551 0.073 Uiso calc 1
C C10 0.5786(3) 0.8747(3) -0.18505(19) 0.0531(5) Uani d 1
H H10 0.5311 0.9505 -0.2307 0.064 Uiso calc 1
O O4 0.9084(3) 0.5985(2) 0.22127(17) 0.0810(6) Uani d 1
C C9 0.6900(3) 0.9348(3) -0.08815(18) 0.0482(5) Uani d 1
C C2 1.0593(3) 0.8503(3) 0.3237(2) 0.0555(6) Uani d 1
C C1 0.9590(3) 0.9493(3) 0.26146(18) 0.0526(6) Uani d 1
C C13 0.7251(4) 0.6489(3) -0.0490(2) 0.0625(6) Uani d 1
H H13 0.7755 0.5736 -0.0044 0.075 Uiso calc 1
C C11 0.5383(3) 0.6984(3) -0.21338(19) 0.0566(6) Uani d 1
C C8 0.7624(3) 0.8225(3) -0.01961(19) 0.0512(5) Uani d 1
N N1 1.0326(4) 0.6653(3) 0.2922(2) 0.0769(7) Uani d 1
C C4 1.2098(3) 1.0881(3) 0.4452(2) 0.0593(6) Uani d 1
C C12 0.6122(4) 0.5878(3) -0.1456(2) 0.0649(7) Uani d 1
H H12 0.5853 0.4703 -0.1654 0.078 Uiso calc 1
C C6 0.9911(4) 1.1222(3) 0.2933(2) 0.0657(7) Uani d 1
H H6 0.9285 1.1935 0.2527 0.079 Uiso calc 1
C C5 1.1161(4) 1.1901(3) 0.3853(2) 0.0686(7) Uani d 1
H H5 1.1359 1.3065 0.4062 0.082 Uiso calc 1
O O7 0.7490(3) 1.1674(3) 0.03363(18) 0.0876(7) Uani d 1
C C7 0.8143(3) 0.8800(3) 0.1663(2) 0.0557(6) Uani d 1
O O5 0.3385(4) 0.7111(4) -0.37667(18) 0.1035(8) Uani d 1
C C14 0.4168(4) 0.6297(5) -0.3168(3) 0.0772(8) Uani d 1
O O3 1.1442(5) 0.5914(3) 0.3367(3) 0.1369(13) Uani d 1
H H141 0.410(5) 0.511(5) -0.334(3) 0.108(12) Uiso d 1

loop_
_atom_site_aniso_label
_atom_site_aniso_U_11
_atom_site_aniso_U_22
_atom_site_aniso_U_33
_atom_site_aniso_U_12
_atom_site_aniso_U_13
_atom_site_aniso_U_23
Cl1 0.0856(6) 0.0964(6) 0.0681(5) 0.0142(4) 0.0024(4) -0.0178(4)
O2 0.0450(8) 0.0656(10) 0.0572(10) 0.0139(7) 0.0080(7) 0.0066(7)
O6 0.0663(11) 0.0533(10) 0.0999(14) 0.0223(8) 0.0190(10) 0.0204(10)
O1 0.0483(10) 0.0982(14) 0.0721(12) 0.0133(9) 0.0148(8) 0.0026(10)
N2 0.0483(10) 0.0498(11) 0.0785(14) 0.0166(8) 0.0136(9) 0.0053(10)
C3 0.0641(14) 0.0626(15) 0.0569(14) 0.0214(12) 0.0082(11) 0.0086(11)
C10 0.0494(12) 0.0564(13) 0.0582(13) 0.0197(10) 0.0132(10) 0.0118(10)
O4 0.0919(14) 0.0577(11) 0.0816(14) 0.0053(10) 0.0037(11) -0.0034(10)
C9 0.0442(11) 0.0452(11) 0.0592(13) 0.0149(9) 0.0149(10) 0.0058(9)
C2 0.0608(13) 0.0485(12) 0.0578(13) 0.0155(10) 0.0104(11) 0.0047(10)
C1 0.0491(12) 0.0541(13) 0.0566(13) 0.0159(10) 0.0106(10) 0.0060(10)
C13 0.0693(15) 0.0505(13) 0.0694(16) 0.0229(11) 0.0062(12) 0.0101(11)
C11 0.0574(13) 0.0560(14) 0.0584(14) 0.0161(11) 0.0124(11) 0.0032(10)
C8 0.0449(11) 0.0550(13) 0.0552(13) 0.0151(10) 0.0091(9) 0.0070(10)
N1 0.0989(18) 0.0537(13) 0.0752(16) 0.0240(13) 0.0014(14) 0.0101(11)
C4 0.0607(14) 0.0613(14) 0.0554(13) 0.0121(11) 0.0139(11) -0.0029(11)
C12 0.0722(16) 0.0493(13) 0.0728(16) 0.0169(12) 0.0101(13) 0.0017(12)
C6 0.0697(15) 0.0599(15) 0.0719(17) 0.0282(12) 0.0078(13) 0.0054(12)
C5 0.0775(17) 0.0524(14) 0.0781(17) 0.0197(12) 0.0149(14) -0.0040(12)
O7 0.1177(18) 0.0639(12) 0.0821(14) 0.0263(11) 0.0157(13) -0.0101(10)
C7 0.0505(13) 0.0568(13) 0.0626(14) 0.0177(10) 0.0112(11) 0.0081(10)
O5 0.1107(18) 0.121(2) 0.0679(14) 0.0290(16) -0.0113(13) 0.0103(13)
C14 0.0740(18) 0.080(2) 0.0723(19) 0.0134(16) 0.0074(15) -0.0048(16)
O3 0.186(3) 0.0732(15) 0.137(2) 0.0626(18) -0.048(2) -0.0010(15)

loop_
_atom_type_symbol
_atom_type_description
_atom_type_scat_dispersion_real
_atom_type_scat_dispersion_imag
_atom_type_scat_source
C C 0.0033 0.0016 'International Tables Vol C Tables 4.2.6.8 and 6.1.1.4'
H H 0.0000 0.0000 'International Tables Vol C Tables 4.2.6.8 and 6.1.1.4'
N N 0.0061 0.0033 'International Tables Vol C Tables 4.2.6.8 and 6.1.1.4'
O O 0.0106 0.0060 'International Tables Vol C Tables 4.2.6.8 and 6.1.1.4'
Cl Cl 0.1484 0.1585 'International Tables Vol C Tables 4.2.6.8 and 6.1.1.4'

loop_
_geom_angle_atom_site_label_1
_geom_angle_atom_site_label_2
_geom_angle_atom_site_label_3
_geom_angle
C7 O2 C8 115.60(17)
O7 N2 O6 124.5(2)
O7 N2 C9 118.5(2)
O6 N2 C9 117.1(2)
C2 C3 C4 117.5(2)
C2 C3 H3 121.2
C4 C3 H3 121.2
C9 C10 C11 118.8(2)
C9 C10 H10 120.6
C11 C10 H10 120.6
C10 C9 C8 121.0(2)
C10 C9 N2 117.9(2)
C8 C9 N2 121.1(2)
C3 C2 C1 123.4(2)
C3 C2 N1 117.2(2)
C1 C2 N1 119.4(2)
C6 C1 C2 117.2(2)
C6 C1 C7 118.3(2)
C2 C1 C7 124.5(2)
C8 C13 C12 119.2(2)
C8 C13 H13 120.4
C12 C13 H13 120.4
C12 C11 C10 120.0(2)
C12 C11 C14 120.1(2)
C10 C11 C14 119.9(2)
C13 C8 C9 120.0(2)
C13 C8 O2 118.7(2)
C9 C8 O2 121.1(2)
O4 N1 O3 123.7(3)
O4 N1 C2 119.0(2)
O3 N1 C2 117.2(3)
C5 C4 C3 120.8(2)
C5 C4 Cl1 120.7(2)
C3 C4 Cl1 118.6(2)
C13 C12 C11 121.0(2)
C13 C12 H12 119.5
C11 C12 H12 119.5
C1 C6 C5 120.5(2)
C1 C6 H6 119.8
C5 C6 H6 119.8
C4 C5 C6 120.6(2)
C4 C5 H5 119.7
C6 C5 H5 119.7
O1 C7 O2 123.6(2)
O1 C7 C1 125.7(2)
O2 C7 C1 110.53(18)
O5 C14 C11 125.2(3)
O5 C14 H141 121(2)
C11 C14 H141 114(2)

loop_
_geom_bond_atom_site_label_1
_geom_bond_atom_site_label_2
_geom_bond_distance
Cl1 C4 1.730(3)
O2 C7 1.360(3)
O2 C8 1.404(3)
O6 N2 1.217(3)
O1 C7 1.189(3)
N2 O7 1.213(3)
N2 C9 1.469(3)
C3 C2 1.373(3)
C3 C4 1.388(4)
C3 H3 0.9300
C10 C9 1.377(3)
C10 C11 1.391(3)
C10 H10 0.9300
O4 N1 1.205(3)
C9 C8 1.390(3)
C2 C1 1.386(3)
C2 N1 1.478(3)
C1 C6 1.382(3)
C1 C7 1.491(3)
C13 C8 1.376(3)
C13 C12 1.379(4)
C13 H13 0.9300
C11 C12 1.380(3)
C11 C14 1.484(4)
N1 O3 1.216(3)
C4 C5 1.359(4)
C12 H12 0.9300
C6 C5 1.387(4)
C6 H6 0.9300
C5 H5 0.9300
O5 C14 1.177(4)
C14 H141 0.95(4)

loop_
_geom_hbond_atom_site_label_D
_geom_hbond_atom_site_label_H
_geom_hbond_atom_site_label_A
_geom_hbond_site_symmetry_A
_geom_hbond_distance_DH
_geom_hbond_distance_HA
_geom_hbond_distance_DA
_geom_hbond_angle_DHA
C3 H3 O5 1_656 0.93 2.44 3.289(3) 151.2
C5 H5 O3 1_565 0.93 2.42 3.212(4) 142.8
C12 H12 O6 1_545 0.93 2.58 3.317(3) 137.0
C12 H12 O1 2_665 0.93 2.68 3.476(3) 144.5

loop_
_geom_torsion_atom_site_label_1
_geom_torsion_atom_site_label_2
_geom_torsion_atom_site_label_3
_geom_torsion_atom_site_label_4
_geom_torsion
C11 C10 C9 C8 0.3(3)
C11 C10 C9 N2 179.76(19)
O7 N2 C9 C10 145.2(2)
O6 N2 C9 C10 -34.1(3)
O7 N2 C9 C8 -35.4(3)
O6 N2 C9 C8 145.3(2)
C4 C3 C2 C1 -0.3(4)
C4 C3 C2 N1 -180.0(2)
C3 C2 C1 C6 1.3(4)
N1 C2 C1 C6 -179.0(2)
C3 C2 C1 C7 -175.8(2)
N1 C2 C1 C7 3.9(4)
C9 C10 C11 C12 -1.1(3)
C9 C10 C11 C14 179.3(2)
C12 C13 C8 C9 -1.6(4)
C12 C13 C8 O2 -176.0(2)
C10 C9 C8 C13 1.0(3)
N2 C9 C8 C13 -178.4(2)
C10 C9 C8 O2 175.29(18)
N2 C9 C8 O2 -4.1(3)
C7 O2 C8 C13 -89.5(3)
C7 O2 C8 C9 96.2(2)
C3 C2 N1 O4 170.3(2)
C1 C2 N1 O4 -9.4(4)
C3 C2 N1 O3 -13.2(4)
C1 C2 N1 O3 167.1(3)
C2 C3 C4 C5 -0.8(4)
C2 C3 C4 Cl1 179.11(18)
C8 C13 C12 C11 0.9(4)
C10 C11 C12 C13 0.5(4)
C14 C11 C12 C13 -179.9(2)
C2 C1 C6 C5 -1.4(4)
C7 C1 C6 C5 175.9(2)
C3 C4 C5 C6 0.7(4)
Cl1 C4 C5 C6 -179.2(2)
C1 C6 C5 C4 0.5(4)
C8 O2 C7 O1 -4.0(3)
C8 O2 C7 C1 179.86(17)
C6 C1 C7 O1 -81.2(3)
C2 C1 C7 O1 95.9(3)
C6 C1 C7 O2 94.8(3)
C2 C1 C7 O2 -88.1(3)
C12 C11 C14 O5 175.0(3)
C10 C11 C14 O5 -5.4(5)

_cod_database_fobs_code 2241313
